data_7202324
loop_
_publ_author_name
'Du, Miao'
'Zhang, Zhi-Hui'
'Wang, Xiu-Guang'
'Tang, Liang-Fu'
'Zhao, Xiao-Jun'

_publ_section_title
;
 Structural modulation of polythreading and interpenetrating
 coordination networks with an elongated dipyridyl building block and
 various anionic co-ligands
;
_journal_issue 12
_journal_name_full CrystEngComm
_journal_page_first 1855
_journal_paper_doi 10.1039/b810121c
_journal_volume 10
_journal_year 2008
_chemical_formula_sum 'C44 H44 Cd N14 S2'
_chemical_formula_weight 945.45
_chemical_name_systematic
;
?
;
_space_group_IT_number 61
_symmetry_cell_setting orthorhombic
_symmetry_space_group_name_Hall '-P 2ac 2ab'
_symmetry_space_group_name_H-M 'P b c a'
_atom_sites_solution_hydrogens geom
_atom_sites_solution_primary direct
_atom_sites_solution_secondary difmap
_audit_creation_method SHELXL-97
_cell_angle_alpha 90.00
_cell_angle_beta 90.00
_cell_angle_gamma 90.00
_cell_formula_units_Z 8
_cell_length_a 16.546(4)
_cell_length_b 24.142(5)
_cell_length_c 25.043(6)
_cell_measurement_reflns_used 3751
_cell_measurement_temperature 294(2)
_cell_measurement_theta_max 20.22
_cell_measurement_theta_min 2.34
_cell_volume 10004(4)
_computing_cell_refinement 'Bruker APEX II'
_computing_data_collection 'Bruker APEX II'
_computing_data_reduction 'Bruker SAINT'
_computing_molecular_graphics 'Bruker SHELXTL'
_computing_publication_material 'Bruker SHELXTL'
_computing_structure_refinement 'SHELXL-97 (Sheldrick, 1997)'
_computing_structure_solution 'SHELXS-97 (Sheldrick, 1990)'
_diffrn_ambient_temperature 294(2)
_diffrn_measured_fraction_theta_full 1.000
_diffrn_measured_fraction_theta_max 1.000
_diffrn_measurement_device_type 'Apex II CCD area detector'
_diffrn_measurement_method 'phi and omega scans'
_diffrn_radiation_monochromator graphite
_diffrn_radiation_source 'fine-focus sealed tube'
_diffrn_radiation_type MoK\a
_diffrn_radiation_wavelength 0.71073
_diffrn_reflns_av_R_equivalents 0.1039
_diffrn_reflns_av_sigmaI/netI 0.0805
_diffrn_reflns_limit_h_max 19
_diffrn_reflns_limit_h_min -19
_diffrn_reflns_limit_k_max 28
_diffrn_reflns_limit_k_min -28
_diffrn_reflns_limit_l_max 29
_diffrn_reflns_limit_l_min -20
_diffrn_reflns_number 52218
_diffrn_reflns_theta_full 25.03
_diffrn_reflns_theta_max 25.03
_diffrn_reflns_theta_min 1.70
_exptl_absorpt_coefficient_mu 0.564
_exptl_absorpt_correction_T_max 0.8961
_exptl_absorpt_correction_T_min 0.8534
_exptl_absorpt_correction_type multi-scan
_exptl_absorpt_process_details SADABS
_exptl_crystal_colour COLORLESS
_exptl_crystal_density_diffrn 1.256
_exptl_crystal_density_meas ?
_exptl_crystal_density_method 'not measured'
_exptl_crystal_description BLOCK
_exptl_crystal_F_000 3888
_exptl_crystal_size_max 0.28
_exptl_crystal_size_mid 0.24
_exptl_crystal_size_min 0.16
_refine_diff_density_max 1.019
_refine_diff_density_min -0.849
_refine_diff_density_rms 0.129
_refine_ls_extinction_method none
_refine_ls_goodness_of_fit_ref 0.986
_refine_ls_hydrogen_treatment constr
_refine_ls_matrix_type full
_refine_ls_number_parameters 593
_refine_ls_number_reflns 8834
_refine_ls_number_restraints 60
_refine_ls_restrained_S_all 1.003
_refine_ls_R_factor_all 0.1387
_refine_ls_R_factor_gt 0.0627
_refine_ls_shift/su_max 0.002
_refine_ls_shift/su_mean 0.000
_refine_ls_structure_factor_coef Fsqd
_refine_ls_weighting_details 'calc w=1/[\s^2^(Fo^2^)+(0.1158P)^2^+32.0150P] where P=(Fo^2^+2Fc^2^)/3'
_refine_ls_weighting_scheme calc
_refine_ls_wR_factor_gt 0.1776
_refine_ls_wR_factor_ref 0.2453
_reflns_number_gt 4298
_reflns_number_total 8834
_reflns_threshold_expression >2sigma(I)
_cod_data_source_file b810121c.txt
_cod_data_source_block 2
_cod_depositor_comments
;
The following automatic conversions were performed:
'_symmetry_cell_setting' value 'Orthorhombic' changed to 'orthorhombic'
according to '/home/saulius/struct/CIF-dictionaries/cif_core.dic'
dictionary named 'cif_core.dic' version 2.4.1 from
2010-06-29.

'_exptl_absorpt_correction_type' value 'MULTI-SCAN' changed
to 'multi-scan' according to
'/home/saulius/struct/CIF-dictionaries/cif_core.dic' dictionary named
'cif_core.dic' version 2.4.1 from 2010-06-29.

Automatic conversion script
Id: cif_fix_enum 1527 2010-12-29 10:47:43Z saulius 

The following automatic conversions were performed:

'_exptl_crystal_density_meas' value 'NONE' was changed to '?' - the
value is perceived as not measured.

Automatic conversion script
Id: cif_fix_values 3008 2015-01-20 13:52:24Z robertas 
;
_cod_original_sg_symbol_H-M Pbca
_cod_database_code 7202324

loop_
_symmetry_equiv_pos_as_xyz
'x, y, z'
'-x+1/2, -y, z+1/2'
'x+1/2, -y+1/2, -z'
'-x, y+1/2, -z+1/2'
'-x, -y, -z'
'x-1/2, y, -z-1/2'
'-x-1/2, y-1/2, z'
'x, -y-1/2, z-1/2'

loop_
_atom_site_label
_atom_site_type_symbol
_atom_site_fract_x
_atom_site_fract_y
_atom_site_fract_z
_atom_site_U_iso_or_equiv
_atom_site_adp_type
_atom_site_occupancy
_atom_site_symmetry_multiplicity
_atom_site_calc_flag
_atom_site_refinement_flags
_atom_site_disorder_assembly
_atom_site_disorder_group
Cd1 Cd 0.38012(3) 0.49901(2) 0.770289(19) 0.0439(2) Uani 1 1 d . . .
N1 N 0.3070(4) 0.0498(2) 0.3346(3) 0.0491(16) Uani 1 1 d . . .
N2 N 0.1237(3) 0.2051(2) 0.5029(3) 0.0451(15) Uani 1 1 d . . .
N3 N 0.1601(4) 0.1729(3) 0.5401(2) 0.0475(15) Uani 1 1 d . . .
N4 N 0.1187(3) 0.2978(2) 0.5355(3) 0.0436(15) Uani 1 1 d . . .
N5 N 0.1463(4) 0.3319(3) 0.4965(3) 0.0520(16) Uani 1 1 d . . .
N6 N 0.3109(4) 0.4505(3) 0.7007(3) 0.0559(17) Uani 1 1 d . . .
N7 N 0.4466(4) 0.5512(3) 0.8359(3) 0.0531(17) Uani 1 1 d . . .
N8 N 0.6322(3) 0.7156(2) 0.9944(3) 0.0430(15) Uani 1 1 d . . .
N9 N 0.6053(4) 0.6822(3) 1.0349(3) 0.0493(16) Uani 1 1 d . . .
N10 N 0.6339(3) 0.8084(3) 1.0276(3) 0.0470(16) Uani 1 1 d . . .
N11 N 0.5930(4) 0.8396(3) 0.9906(3) 0.0493(16) Uani 1 1 d . . .
N12 N 0.4527(4) 0.9541(3) 1.2039(3) 0.0568(17) Uani 1 1 d . . .
N13 N 0.2773(4) 0.5643(3) 0.7701(3) 0.066(2) Uani 1 1 d D . .
N14 N 0.4799(4) 0.4316(3) 0.7742(3) 0.066(2) Uani 1 1 d D . .
C1 C 0.2672(5) 0.1359(3) 0.3731(3) 0.055(2) Uani 1 1 d . . .
H1 H 0.2672 0.1743 0.3707 0.066 Uiso 1 1 calc R . .
C2 C 0.3060(5) 0.1044(3) 0.3344(3) 0.057(2) Uani 1 1 d . . .
H2 H 0.3326 0.1228 0.3069 0.069 Uiso 1 1 calc R . .
C3 C 0.2685(5) 0.0251(3) 0.3743(3) 0.057(2) Uani 1 1 d . . .
H3 H 0.2679 -0.0135 0.3750 0.068 Uiso 1 1 calc R . .
C4 C 0.2293(5) 0.0529(3) 0.4146(3) 0.055(2) Uani 1 1 d . . .
H4 H 0.2030 0.0335 0.4415 0.066 Uiso 1 1 calc R . .
C5 C 0.2293(4) 0.1103(3) 0.4145(3) 0.0433(18) Uani 1 1 d . . .
C6 C 0.1907(4) 0.1427(3) 0.4571(3) 0.0427(18) Uani 1 1 d . . .
C7 C 0.2000(4) 0.1342(3) 0.5132(3) 0.0458(18) Uani 1 1 d . . .
C8 C 0.2448(5) 0.0901(3) 0.5431(4) 0.062(2) Uani 1 1 d . . .
H8A H 0.2578 0.1033 0.5782 0.093 Uiso 1 1 calc R . .
H8B H 0.2937 0.0812 0.5244 0.093 Uiso 1 1 calc R . .
H8C H 0.2117 0.0576 0.5458 0.093 Uiso 1 1 calc R . .
C9 C 0.1412(4) 0.1882(3) 0.4525(3) 0.0476(19) Uani 1 1 d . . .
C10 C 0.1064(6) 0.2166(4) 0.4055(4) 0.073(3) Uani 1 1 d . . .
H10A H 0.0486 0.2175 0.4087 0.110 Uiso 1 1 calc R . .
H10B H 0.1212 0.1968 0.3737 0.110 Uiso 1 1 calc R . .
H10C H 0.1269 0.2537 0.4037 0.110 Uiso 1 1 calc R . .
C11 C 0.0721(4) 0.2493(3) 0.5203(3) 0.052(2) Uani 1 1 d . . .
H11A H 0.0403 0.2370 0.5506 0.062 Uiso 1 1 calc R . .
H11B H 0.0352 0.2591 0.4918 0.062 Uiso 1 1 calc R . .
C12 C 0.1432(5) 0.3135(3) 0.5846(3) 0.0473(18) Uani 1 1 d . . .
C13 C 0.1210(6) 0.2828(4) 0.6333(4) 0.081(3) Uani 1 1 d . . .
H13A H 0.0633 0.2809 0.6361 0.122 Uiso 1 1 calc R . .
H13B H 0.1426 0.3015 0.6640 0.122 Uiso 1 1 calc R . .
H13C H 0.1429 0.2460 0.6315 0.122 Uiso 1 1 calc R . .
C14 C 0.1890(4) 0.3607(3) 0.5779(3) 0.0461(18) Uani 1 1 d . . .
C15 C 0.1886(4) 0.3701(3) 0.5221(3) 0.0477(19) Uani 1 1 d . . .
C16 C 0.2258(5) 0.4169(3) 0.4917(4) 0.065(2) Uani 1 1 d . . .
H16A H 0.1962 0.4228 0.4592 0.098 Uiso 1 1 calc R . .
H16B H 0.2809 0.4081 0.4833 0.098 Uiso 1 1 calc R . .
H16C H 0.2241 0.4500 0.5130 0.098 Uiso 1 1 calc R . .
C17 C 0.2304(5) 0.3928(3) 0.6197(3) 0.0483(19) Uani 1 1 d . . .
C18 C 0.3132(5) 0.4002(3) 0.6186(3) 0.058(2) Uani 1 1 d . . .
H18 H 0.3436 0.3859 0.5906 0.069 Uiso 1 1 calc R . .
C19 C 0.3503(5) 0.4288(4) 0.6590(4) 0.066(2) Uani 1 1 d . . .
H19 H 0.4061 0.4334 0.6574 0.079 Uiso 1 1 calc R . .
C20 C 0.2316(5) 0.4432(4) 0.7020(4) 0.066(2) Uani 1 1 d . . .
H20 H 0.2027 0.4580 0.7305 0.079 Uiso 1 1 calc R . .
C21 C 0.1897(5) 0.4146(4) 0.6629(4) 0.064(2) Uani 1 1 d . . .
H21 H 0.1341 0.4100 0.6658 0.077 Uiso 1 1 calc R . .
C22 C 0.4762(5) 0.6385(3) 0.8748(4) 0.067(3) Uani 1 1 d . . .
H22 H 0.4689 0.6767 0.8736 0.080 Uiso 1 1 calc R . .
C23 C 0.4394(6) 0.6053(4) 0.8371(4) 0.070(3) Uani 1 1 d . . .
H23 H 0.4078 0.6222 0.8110 0.084 Uiso 1 1 calc R . .
C24 C 0.4938(5) 0.5285(3) 0.8735(3) 0.057(2) Uani 1 1 d . . .
H24 H 0.5017 0.4904 0.8729 0.069 Uiso 1 1 calc R . .
C25 C 0.5312(5) 0.5589(3) 0.9131(3) 0.059(2) Uani 1 1 d . . .
H25 H 0.5617 0.5410 0.9391 0.071 Uiso 1 1 calc R . .
C26 C 0.5234(4) 0.6156(3) 0.9140(3) 0.0491(19) Uani 1 1 d . . .
C27 C 0.5634(4) 0.6506(3) 0.9544(3) 0.0471(19) Uani 1 1 d . . .
C28 C 0.5646(4) 0.6423(3) 1.0108(3) 0.0485(19) Uani 1 1 d . . .
C29 C 0.5285(5) 0.5971(3) 1.0442(3) 0.065(2) Uani 1 1 d . . .
H29A H 0.5615 0.5645 1.0417 0.097 Uiso 1 1 calc R . .
H29B H 0.4750 0.5890 1.0315 0.097 Uiso 1 1 calc R . .
H29C H 0.5257 0.6090 1.0807 0.097 Uiso 1 1 calc R . .
C30 C 0.6070(4) 0.6987(3) 0.9457(3) 0.0449(18) Uani 1 1 d . . .
C31 C 0.6306(5) 0.7267(3) 0.8957(3) 0.064(2) Uani 1 1 d . . .
H31A H 0.6101 0.7639 0.8957 0.097 Uiso 1 1 calc R . .
H31B H 0.6086 0.7069 0.8658 0.097 Uiso 1 1 calc R . .
H31C H 0.6885 0.7275 0.8930 0.097 Uiso 1 1 calc R . .
C32 C 0.6820(4) 0.7626(3) 1.0079(3) 0.053(2) Uani 1 1 d . . .
H32A H 0.7117 0.7744 0.9765 0.063 Uiso 1 1 calc R . .
H32B H 0.7208 0.7518 1.0350 0.063 Uiso 1 1 calc R . .
C33 C 0.6205(4) 0.8249(3) 1.0787(3) 0.051(2) Uani 1 1 d . . .
C34 C 0.6574(7) 0.7977(4) 1.1251(4) 0.091(3) Uani 1 1 d . . .
H34A H 0.6376 0.7604 1.1279 0.136 Uiso 1 1 calc R . .
H34B H 0.6438 0.8178 1.1570 0.136 Uiso 1 1 calc R . .
H34C H 0.7151 0.7970 1.1209 0.136 Uiso 1 1 calc R . .
C35 C 0.5680(4) 0.8687(3) 1.0755(3) 0.0460(18) Uani 1 1 d . . .
C36 C 0.5528(4) 0.8759(3) 1.0204(3) 0.0470(19) Uani 1 1 d . . .
C37 C 0.5043(5) 0.9200(3) 0.9928(4) 0.067(3) Uani 1 1 d . . .
H37A H 0.5238 0.9246 0.9570 0.101 Uiso 1 1 d R . .
H37B H 0.5098 0.9543 1.0119 0.101 Uiso 1 1 d R . .
H37C H 0.4484 0.9094 0.9919 0.101 Uiso 1 1 d R . .
C38 C 0.5294(5) 0.8991(3) 1.1195(3) 0.051(2) Uani 1 1 d . . .
C39 C 0.5728(5) 0.9238(4) 1.1600(4) 0.070(3) Uani 1 1 d . . .
H39 H 0.6289 0.9223 1.1600 0.084 Uiso 1 1 calc R . .
C40 C 0.5322(5) 0.9510(4) 1.2011(4) 0.068(3) Uani 1 1 d . . .
H40 H 0.5626 0.9677 1.2278 0.082 Uiso 1 1 calc R . .
C41 C 0.4105(5) 0.9304(4) 1.1639(4) 0.071(3) Uani 1 1 d . . .
H41 H 0.3544 0.9326 1.1645 0.085 Uiso 1 1 calc R . .
C42 C 0.4475(5) 0.9030(4) 1.1221(3) 0.065(2) Uani 1 1 d . . .
H42 H 0.4160 0.8870 1.0955 0.078 Uiso 1 1 calc R . .
S1 S 0.1860(7) 0.6376(4) 0.7139(5) 0.162(4) Uani 0.50 1 d PDU A 1
C43 C 0.2435(15) 0.5972(9) 0.7486(10) 0.076(9) Uani 0.50 1 d PDU A 1
S1' S 0.1699(4) 0.6069(3) 0.6973(3) 0.096(2) Uani 0.50 1 d PDU A 2
C43' C 0.2324(10) 0.5815(8) 0.7409(7) 0.044(5) Uani 0.50 1 d PDU A 2
S2 S 0.5830(4) 0.3927(3) 0.6978(3) 0.103(2) Uani 0.50 1 d PDU A 3
C44 C 0.5227(11) 0.4176(9) 0.7427(7) 0.056(6) Uani 0.50 1 d PDU A 3
S2' S 0.5723(8) 0.3593(5) 0.7184(5) 0.208(6) Uani 0.50 1 d PDU A 4
C44' C 0.5134(14) 0.3997(9) 0.7519(9) 0.073(8) Uani 0.50 1 d PDU A 4

loop_
_atom_site_aniso_label
_atom_site_aniso_U_11
_atom_site_aniso_U_22
_atom_site_aniso_U_33
_atom_site_aniso_U_23
_atom_site_aniso_U_13
_atom_site_aniso_U_12
Cd1 0.0507(4) 0.0487(3) 0.0324(3) 0.0014(3) 0.0001(2) -0.0085(3)
N1 0.058(4) 0.044(4) 0.046(4) -0.001(3) 0.002(3) 0.005(3)
N2 0.040(4) 0.044(3) 0.052(4) -0.010(3) 0.005(3) 0.000(3)
N3 0.044(4) 0.055(4) 0.044(4) -0.006(3) 0.007(3) -0.005(3)
N4 0.041(4) 0.044(3) 0.047(4) -0.009(3) 0.003(3) -0.003(3)
N5 0.051(4) 0.052(4) 0.053(4) -0.008(3) -0.009(3) 0.004(3)
N6 0.052(4) 0.070(4) 0.045(4) -0.008(3) 0.004(3) -0.010(3)
N7 0.062(4) 0.053(4) 0.044(4) -0.004(3) -0.007(3) -0.008(3)
N8 0.038(4) 0.039(3) 0.052(4) -0.009(3) 0.000(3) 0.001(3)
N9 0.048(4) 0.056(4) 0.044(4) -0.007(3) -0.003(3) 0.007(3)
N10 0.037(3) 0.053(4) 0.051(4) -0.014(3) -0.002(3) 0.005(3)
N11 0.049(4) 0.050(4) 0.048(4) -0.010(3) 0.011(3) 0.002(3)
N12 0.051(4) 0.069(4) 0.050(4) -0.017(4) -0.002(3) 0.013(3)
N13 0.067(5) 0.064(5) 0.066(5) 0.004(4) -0.001(4) 0.009(4)
N14 0.057(4) 0.078(5) 0.064(5) -0.004(4) 0.002(4) 0.009(4)
C1 0.076(6) 0.042(4) 0.049(5) -0.004(4) 0.009(4) -0.002(4)
C2 0.073(6) 0.054(5) 0.044(5) -0.001(4) 0.005(4) -0.001(4)
C3 0.072(6) 0.038(4) 0.060(6) 0.002(4) 0.013(5) 0.004(4)
C4 0.071(6) 0.043(4) 0.051(5) -0.004(4) 0.019(4) 0.003(4)
C5 0.038(4) 0.050(4) 0.042(5) -0.005(4) 0.000(3) 0.000(3)
C6 0.039(4) 0.044(4) 0.044(5) -0.005(4) 0.005(3) 0.001(3)
C7 0.034(4) 0.052(4) 0.052(5) -0.004(4) 0.004(4) -0.004(3)
C8 0.059(5) 0.067(5) 0.061(6) 0.008(5) 0.004(4) 0.004(4)
C9 0.044(4) 0.046(4) 0.053(5) -0.009(4) -0.003(4) 0.001(4)
C10 0.092(7) 0.070(6) 0.058(6) -0.008(5) -0.017(5) 0.030(5)
C11 0.038(4) 0.051(4) 0.066(6) -0.021(4) 0.008(4) -0.002(4)
C12 0.045(4) 0.060(5) 0.037(5) -0.006(4) 0.007(4) -0.004(4)
C13 0.106(8) 0.084(7) 0.054(6) -0.004(5) 0.011(5) -0.031(6)
C14 0.050(5) 0.051(4) 0.038(5) -0.009(4) 0.003(3) 0.001(4)
C15 0.039(4) 0.048(4) 0.055(5) -0.003(4) -0.003(4) 0.005(4)
C16 0.077(6) 0.056(5) 0.063(6) 0.007(4) -0.001(5) -0.002(4)
C17 0.050(5) 0.057(5) 0.038(5) -0.008(4) 0.004(4) -0.002(4)
C18 0.047(5) 0.074(6) 0.053(5) -0.024(4) 0.006(4) -0.009(4)
C19 0.046(5) 0.083(6) 0.068(6) -0.020(5) 0.008(5) -0.005(5)
C20 0.059(6) 0.080(6) 0.058(6) -0.023(5) 0.011(4) -0.013(5)
C21 0.046(5) 0.081(6) 0.066(6) -0.022(5) 0.003(4) -0.012(4)
C22 0.085(7) 0.046(5) 0.069(6) -0.013(4) -0.022(5) 0.010(4)
C23 0.084(7) 0.056(5) 0.069(6) -0.007(5) -0.024(5) 0.010(5)
C24 0.067(5) 0.047(5) 0.058(6) -0.003(4) -0.017(4) -0.012(4)
C25 0.070(6) 0.050(5) 0.056(5) -0.001(4) -0.019(4) 0.000(4)
C26 0.045(4) 0.050(5) 0.053(5) -0.010(4) -0.001(4) -0.002(4)
C27 0.043(4) 0.055(5) 0.043(5) -0.011(4) 0.002(3) 0.004(4)
C28 0.039(4) 0.049(4) 0.057(6) -0.002(4) -0.006(4) 0.007(3)
C29 0.076(6) 0.062(5) 0.057(6) 0.009(4) 0.001(5) -0.004(5)
C30 0.046(4) 0.049(4) 0.040(5) -0.009(4) 0.002(4) 0.001(4)
C31 0.081(6) 0.061(5) 0.052(5) -0.005(4) 0.006(5) -0.011(5)
C32 0.039(4) 0.053(5) 0.066(6) -0.020(4) 0.000(4) 0.001(4)
C33 0.051(5) 0.061(5) 0.042(5) -0.011(4) -0.004(4) 0.008(4)
C34 0.107(8) 0.105(8) 0.060(6) -0.010(6) -0.022(6) 0.039(7)
C35 0.046(4) 0.048(4) 0.045(5) -0.011(4) 0.004(4) 0.001(4)
C36 0.037(4) 0.051(4) 0.053(5) -0.005(4) 0.004(4) -0.006(3)
C37 0.063(5) 0.051(5) 0.087(7) 0.003(5) 0.002(5) 0.009(4)
C38 0.048(5) 0.060(5) 0.043(5) -0.013(4) -0.001(4) 0.005(4)
C39 0.049(5) 0.086(6) 0.074(7) -0.037(5) -0.004(5) 0.004(5)
C40 0.054(5) 0.086(6) 0.065(6) -0.036(5) -0.007(5) 0.010(5)
C41 0.045(5) 0.095(7) 0.073(7) -0.036(6) -0.006(5) 0.005(5)
C42 0.051(5) 0.090(6) 0.054(6) -0.034(5) -0.004(4) 0.005(5)
S1 0.172(6) 0.155(6) 0.158(6) 0.024(4) -0.015(4) 0.031(4)
C43 0.077(10) 0.077(10) 0.074(10) 0.002(5) 0.003(5) 0.002(5)
S1' 0.084(3) 0.115(4) 0.090(4) 0.029(3) -0.024(3) 0.013(3)
C43' 0.044(6) 0.045(6) 0.043(7) -0.001(5) 0.000(4) -0.004(5)
S2 0.086(3) 0.122(4) 0.100(4) -0.046(3) 0.024(3) 0.007(3)
C44 0.054(7) 0.057(7) 0.059(7) 0.001(5) 0.001(5) -0.004(5)
S2' 0.215(7) 0.209(7) 0.198(7) -0.022(5) 0.010(5) 0.025(5)
C44' 0.075(9) 0.073(9) 0.073(9) -0.003(5) -0.003(5) 0.008(5)

loop_
_atom_type_symbol
_atom_type_description
_atom_type_scat_dispersion_real
_atom_type_scat_dispersion_imag
_atom_type_scat_source
C C 0.0033 0.0016 'International Tables Vol C Tables 4.2.6.8 and 6.1.1.4'
H H 0.0000 0.0000 'International Tables Vol C Tables 4.2.6.8 and 6.1.1.4'
N N 0.0061 0.0033 'International Tables Vol C Tables 4.2.6.8 and 6.1.1.4'
S S 0.1246 0.1234 'International Tables Vol C Tables 4.2.6.8 and 6.1.1.4'
Cd Cd -0.8075 1.2024 'International Tables Vol C Tables 4.2.6.8 and 6.1.1.4'

loop_
_geom_angle_atom_site_label_1
_geom_angle_atom_site_label_2
_geom_angle_atom_site_label_3
_geom_angle
_geom_angle_site_symmetry_1
_geom_angle_site_symmetry_3
_geom_angle_publ_flag
N13 Cd1 N14 177.1(2) . . ?
N13 Cd1 N1 88.0(2) . 8_566 ?
N14 Cd1 N1 89.2(2) . 8_566 ?
N13 Cd1 N12 92.6(2) . 8_575 ?
N14 Cd1 N12 90.3(2) . 8_575 ?
N1 Cd1 N12 178.3(2) 8_566 8_575 ?
N13 Cd1 N7 88.9(2) . . ?
N14 Cd1 N7 90.8(2) . . ?
N1 Cd1 N7 91.8(2) 8_566 . ?
N12 Cd1 N7 89.9(2) 8_575 . ?
N13 Cd1 N6 88.8(2) . . ?
N14 Cd1 N6 91.6(2) . . ?
N1 Cd1 N6 90.4(2) 8_566 . ?
N12 Cd1 N6 88.0(2) 8_575 . ?
N7 Cd1 N6 176.8(2) . . ?
C2 N1 C3 116.6(7) . . ?
C2 N1 Cd1 120.6(5) . 8_565 ?
C3 N1 Cd1 122.8(5) . 8_565 ?
N3 N2 C9 111.8(6) . . ?
N3 N2 C11 118.9(6) . . ?
C9 N2 C11 129.2(7) . . ?
C7 N3 N2 106.1(6) . . ?
C12 N4 N5 112.4(6) . . ?
C12 N4 C11 128.7(7) . . ?
N5 N4 C11 118.8(6) . . ?
C15 N5 N4 104.7(6) . . ?
C20 N6 C19 116.8(7) . . ?
C20 N6 Cd1 121.4(5) . . ?
C19 N6 Cd1 121.8(5) . . ?
C23 N7 C24 116.4(7) . . ?
C23 N7 Cd1 120.4(6) . . ?
C24 N7 Cd1 123.1(5) . . ?
C30 N8 N9 113.0(6) . . ?
C30 N8 C32 128.6(7) . . ?
N9 N8 C32 118.4(6) . . ?
C28 N9 N8 104.9(6) . . ?
C33 N10 N11 113.2(6) . . ?
C33 N10 C32 129.4(7) . . ?
N11 N10 C32 117.4(6) . . ?
C36 N11 N10 103.3(6) . . ?
C40 N12 C41 116.9(7) . . ?
C40 N12 Cd1 125.2(5) . 8_576 ?
C41 N12 Cd1 117.8(5) . 8_576 ?
C43 N13 Cd1 149.0(17) . . ?
C43' N13 Cd1 137.6(13) . . ?
C44' N14 Cd1 145.8(16) . . ?
C44 N14 Cd1 129.5(14) . . ?
C5 C1 C2 119.9(7) . . ?
C5 C1 H1 120.1 . . ?
C2 C1 H1 120.1 . . ?
N1 C2 C1 123.4(8) . . ?
N1 C2 H2 118.3 . . ?
C1 C2 H2 118.3 . . ?
N1 C3 C4 123.9(7) . . ?
N1 C3 H3 118.0 . . ?
C4 C3 H3 118.0 . . ?
C3 C4 C5 119.2(7) . . ?
C3 C4 H4 120.4 . . ?
C5 C4 H4 120.4 . . ?
C1 C5 C4 117.0(7) . . ?
C1 C5 C6 120.8(7) . . ?
C4 C5 C6 122.2(7) . . ?
C9 C6 C7 105.1(7) . . ?
C9 C6 C5 128.7(7) . . ?
C7 C6 C5 126.1(7) . . ?
N3 C7 C6 110.1(7) . . ?
N3 C7 C8 119.5(7) . . ?
C6 C7 C8 130.4(7) . . ?
C7 C8 H8A 109.5 . . ?
C7 C8 H8B 109.5 . . ?
H8A C8 H8B 109.5 . . ?
C7 C8 H8C 109.5 . . ?
H8A C8 H8C 109.5 . . ?
H8B C8 H8C 109.5 . . ?
N2 C9 C6 106.8(7) . . ?
N2 C9 C10 121.3(7) . . ?
C6 C9 C10 131.8(7) . . ?
C9 C10 H10A 109.5 . . ?
C9 C10 H10B 109.5 . . ?
H10A C10 H10B 109.5 . . ?
C9 C10 H10C 109.5 . . ?
H10A C10 H10C 109.5 . . ?
H10B C10 H10C 109.5 . . ?
N2 C11 N4 111.3(6) . . ?
N2 C11 H11A 109.4 . . ?
N4 C11 H11A 109.4 . . ?
N2 C11 H11B 109.4 . . ?
N4 C11 H11B 109.4 . . ?
H11A C11 H11B 108.0 . . ?
N4 C12 C14 106.7(7) . . ?
N4 C12 C13 122.5(7) . . ?
C14 C12 C13 130.8(7) . . ?
C12 C13 H13A 109.5 . . ?
C12 C13 H13B 109.5 . . ?
H13A C13 H13B 109.5 . . ?
C12 C13 H13C 109.5 . . ?
H13A C13 H13C 109.5 . . ?
H13B C13 H13C 109.5 . . ?
C12 C14 C15 104.5(7) . . ?
C12 C14 C17 127.2(7) . . ?
C15 C14 C17 128.3(7) . . ?
N5 C15 C14 111.7(7) . . ?
N5 C15 C16 119.8(8) . . ?
C14 C15 C16 128.5(7) . . ?
C15 C16 H16A 109.5 . . ?
C15 C16 H16B 109.5 . . ?
H16A C16 H16B 109.5 . . ?
C15 C16 H16C 109.5 . . ?
H16A C16 H16C 109.5 . . ?
H16B C16 H16C 109.5 . . ?
C21 C17 C18 116.7(7) . . ?
C21 C17 C14 122.2(7) . . ?
C18 C17 C14 121.0(7) . . ?
C19 C18 C17 119.7(8) . . ?
C19 C18 H18 120.2 . . ?
C17 C18 H18 120.2 . . ?
N6 C19 C18 123.7(8) . . ?
N6 C19 H19 118.1 . . ?
C18 C19 H19 118.1 . . ?
N6 C20 C21 123.0(8) . . ?
N6 C20 H20 118.5 . . ?
C21 C20 H20 118.5 . . ?
C17 C21 C20 120.1(8) . . ?
C17 C21 H21 119.9 . . ?
C20 C21 H21 119.9 . . ?
C26 C22 C23 120.5(8) . . ?
C26 C22 H22 119.8 . . ?
C23 C22 H22 119.8 . . ?
N7 C23 C22 123.5(8) . . ?
N7 C23 H23 118.2 . . ?
C22 C23 H23 118.2 . . ?
N7 C24 C25 123.3(8) . . ?
N7 C24 H24 118.3 . . ?
C25 C24 H24 118.3 . . ?
C26 C25 C24 119.9(8) . . ?
C26 C25 H25 120.0 . . ?
C24 C25 H25 120.0 . . ?
C22 C26 C25 116.3(7) . . ?
C22 C26 C27 121.0(7) . . ?
C25 C26 C27 122.7(7) . . ?
C30 C27 C28 105.4(7) . . ?
C30 C27 C26 127.4(7) . . ?
C28 C27 C26 127.2(7) . . ?
N9 C28 C27 110.9(7) . . ?
N9 C28 C29 118.7(8) . . ?
C27 C28 C29 130.5(7) . . ?
C28 C29 H29A 109.5 . . ?
C28 C29 H29B 109.5 . . ?
H29A C29 H29B 109.5 . . ?
C28 C29 H29C 109.5 . . ?
H29A C29 H29C 109.5 . . ?
H29B C29 H29C 109.5 . . ?
N8 C30 C27 105.8(7) . . ?
N8 C30 C31 123.1(7) . . ?
C27 C30 C31 130.9(7) . . ?
C30 C31 H31A 109.5 . . ?
C30 C31 H31B 109.5 . . ?
H31A C31 H31B 109.5 . . ?
C30 C31 H31C 109.5 . . ?
H31A C31 H31C 109.5 . . ?
H31B C31 H31C 109.5 . . ?
N8 C32 N10 111.5(6) . . ?
N8 C32 H32A 109.3 . . ?
N10 C32 H32A 109.3 . . ?
N8 C32 H32B 109.3 . . ?
N10 C32 H32B 109.3 . . ?
H32A C32 H32B 108.0 . . ?
N10 C33 C35 106.0(7) . . ?
N10 C33 C34 123.1(7) . . ?
C35 C33 C34 130.9(8) . . ?
C33 C34 H34A 109.5 . . ?
C33 C34 H34B 109.5 . . ?
H34A C34 H34B 109.5 . . ?
C33 C34 H34C 109.5 . . ?
H34A C34 H34C 109.5 . . ?
H34B C34 H34C 109.5 . . ?
C33 C35 C36 105.3(7) . . ?
C33 C35 C38 128.0(7) . . ?
C36 C35 C38 126.5(7) . . ?
N11 C36 C35 112.3(7) . . ?
N11 C36 C37 118.5(7) . . ?
C35 C36 C37 129.1(7) . . ?
C36 C37 H37A 109.3 . . ?
C36 C37 H37B 109.3 . . ?
H37A C37 H37B 109.5 . . ?
C36 C37 H37C 109.7 . . ?
H37A C37 H37C 109.5 . . ?
H37B C37 H37C 109.5 . . ?
C42 C38 C39 116.9(7) . . ?
C42 C38 C35 120.2(7) . . ?
C39 C38 C35 122.8(7) . . ?
C38 C39 C40 119.8(8) . . ?
C38 C39 H39 120.1 . . ?
C40 C39 H39 120.1 . . ?
N12 C40 C39 123.2(8) . . ?
N12 C40 H40 118.4 . . ?
C39 C40 H40 118.4 . . ?
N12 C41 C42 122.4(8) . . ?
N12 C41 H41 118.8 . . ?
C42 C41 H41 118.8 . . ?
C38 C42 C41 120.7(8) . . ?
C38 C42 H42 119.6 . . ?
C41 C42 H42 119.6 . . ?
N13 C43 S1 171(3) . . ?
N13 C43' S1' 178.1(19) . . ?
N14 C44 S2 176(2) . . ?
N14 C44' S2' 172(3) . . ?

loop_
_geom_bond_atom_site_label_1
_geom_bond_atom_site_label_2
_geom_bond_distance
_geom_bond_site_symmetry_2
_geom_bond_publ_flag
Cd1 N13 2.320(6) . ?
Cd1 N14 2.321(6) . ?
Cd1 N1 2.333(6) 8_566 ?
Cd1 N12 2.343(6) 8_575 ?
Cd1 N7 2.345(6) . ?
Cd1 N6 2.391(6) . ?
N1 C2 1.320(9) . ?
N1 C3 1.323(9) . ?
N1 Cd1 2.333(6) 8_565 ?
N2 N3 1.354(8) . ?
N2 C9 1.357(10) . ?
N2 C11 1.435(8) . ?
N3 C7 1.327(9) . ?
N4 C12 1.349(9) . ?
N4 N5 1.357(9) . ?
N4 C11 1.450(9) . ?
N5 C15 1.322(9) . ?
N6 C20 1.325(10) . ?
N6 C19 1.338(10) . ?
N7 C23 1.313(9) . ?
N7 C24 1.339(10) . ?
N8 C30 1.351(9) . ?
N8 N9 1.369(8) . ?
N8 C32 1.443(9) . ?
N9 C28 1.321(9) . ?
N10 C33 1.359(10) . ?
N10 N11 1.373(9) . ?
N10 C32 1.447(9) . ?
N11 C36 1.330(9) . ?
N12 C40 1.320(10) . ?
N12 C41 1.347(10) . ?
N12 Cd1 2.343(6) 8_576 ?
N13 C43 1.110(8) . ?
N13 C43' 1.120(8) . ?
N14 C44' 1.100(8) . ?
N14 C44 1.113(8) . ?
C1 C5 1.360(10) . ?
C1 C2 1.388(11) . ?
C1 H1 0.9300 . ?
C2 H2 0.9300 . ?
C3 C4 1.375(10) . ?
C3 H3 0.9300 . ?
C4 C5 1.385(10) . ?
C4 H4 0.9300 . ?
C5 C6 1.468(10) . ?
C6 C9 1.376(10) . ?
C6 C7 1.429(11) . ?
C7 C8 1.497(11) . ?
C8 H8A 0.9600 . ?
C8 H8B 0.9600 . ?
C8 H8C 0.9600 . ?
C9 C10 1.478(11) . ?
C10 H10A 0.9600 . ?
C10 H10B 0.9600 . ?
C10 H10C 0.9600 . ?
C11 H11A 0.9700 . ?
C11 H11B 0.9700 . ?
C12 C14 1.379(10) . ?
C12 C13 1.474(11) . ?
C13 H13A 0.9600 . ?
C13 H13B 0.9600 . ?
C13 H13C 0.9600 . ?
C14 C15 1.414(11) . ?
C14 C17 1.472(10) . ?
C15 C16 1.496(11) . ?
C16 H16A 0.9600 . ?
C16 H16B 0.9600 . ?
C16 H16C 0.9600 . ?
C17 C21 1.378(11) . ?
C17 C18 1.383(10) . ?
C18 C19 1.370(11) . ?
C18 H18 0.9300 . ?
C19 H19 0.9300 . ?
C20 C21 1.386(11) . ?
C20 H20 0.9300 . ?
C21 H21 0.9300 . ?
C22 C26 1.372(11) . ?
C22 C23 1.380(11) . ?
C22 H22 0.9300 . ?
C23 H23 0.9300 . ?
C24 C25 1.380(10) . ?
C24 H24 0.9300 . ?
C25 C26 1.375(10) . ?
C25 H25 0.9300 . ?
C26 C27 1.474(10) . ?
C27 C30 1.385(10) . ?
C27 C28 1.428(11) . ?
C28 C29 1.498(11) . ?
C29 H29A 0.9600 . ?
C29 H29B 0.9600 . ?
C29 H29C 0.9600 . ?
C30 C31 1.476(11) . ?
C31 H31A 0.9600 . ?
C31 H31B 0.9600 . ?
C31 H31C 0.9600 . ?
C32 H32A 0.9700 . ?
C32 H32B 0.9700 . ?
C33 C35 1.371(10) . ?
C33 C34 1.470(12) . ?
C34 H34A 0.9600 . ?
C34 H34B 0.9600 . ?
C34 H34C 0.9600 . ?
C35 C36 1.412(11) . ?
C35 C38 1.470(10) . ?
C36 C37 1.502(11) . ?
C37 H37A 0.9600 . ?
C37 H37B 0.9600 . ?
C37 H37C 0.9600 . ?
C38 C42 1.361(10) . ?
C38 C39 1.378(11) . ?
C39 C40 1.392(11) . ?
C39 H39 0.9300 . ?
C40 H40 0.9300 . ?
C41 C42 1.382(11) . ?
C41 H41 0.9300 . ?
C42 H42 0.9300 . ?
S1 C43 1.616(8) . ?
S1' C43' 1.624(8) . ?
S2 C44 1.618(8) . ?
S2' C44' 1.614(8) . ?

loop_
_geom_torsion_atom_site_label_1
_geom_torsion_atom_site_label_2
_geom_torsion_atom_site_label_3
_geom_torsion_atom_site_label_4
_geom_torsion
_geom_torsion_site_symmetry_1
_geom_torsion_site_symmetry_2
_geom_torsion_site_symmetry_3
_geom_torsion_site_symmetry_4
_geom_torsion_publ_flag
C9 N2 N3 C7 -1.3(8) . . . . ?
C11 N2 N3 C7 176.8(6) . . . . ?
C12 N4 N5 C15 -0.5(8) . . . . ?
C11 N4 N5 C15 -177.4(6) . . . . ?
N13 Cd1 N6 C20 -42.8(7) . . . . ?
N14 Cd1 N6 C20 134.3(7) . . . . ?
N1 Cd1 N6 C20 45.2(7) 8_566 . . . ?
N12 Cd1 N6 C20 -135.4(7) 8_575 . . . ?
N13 Cd1 N6 C19 138.1(7) . . . . ?
N14 Cd1 N6 C19 -44.8(7) . . . . ?
N1 Cd1 N6 C19 -134.0(7) 8_566 . . . ?
N12 Cd1 N6 C19 45.4(7) 8_575 . . . ?
N13 Cd1 N7 C23 -31.6(7) . . . . ?
N14 Cd1 N7 C23 151.3(7) . . . . ?
N1 Cd1 N7 C23 -119.5(7) 8_566 . . . ?
N12 Cd1 N7 C23 61.0(7) 8_575 . . . ?
N13 Cd1 N7 C24 148.9(6) . . . . ?
N14 Cd1 N7 C24 -28.2(6) . . . . ?
N1 Cd1 N7 C24 61.0(6) 8_566 . . . ?
N12 Cd1 N7 C24 -118.5(6) 8_575 . . . ?
C30 N8 N9 C28 2.3(8) . . . . ?
C32 N8 N9 C28 -177.7(6) . . . . ?
C33 N10 N11 C36 -0.6(8) . . . . ?
C32 N10 N11 C36 177.5(6) . . . . ?
N1 Cd1 N13 C43 -155(3) 8_566 . . . ?
N12 Cd1 N13 C43 24(3) 8_575 . . . ?
N7 Cd1 N13 C43 114(3) . . . . ?
N6 Cd1 N13 C43 -64(3) . . . . ?
N1 Cd1 N13 C43' -118.3(18) 8_566 . . . ?
N12 Cd1 N13 C43' 60.0(18) 8_575 . . . ?
N7 Cd1 N13 C43' 149.9(18) . . . . ?
N6 Cd1 N13 C43' -27.9(18) . . . . ?
N1 Cd1 N14 C44 151.2(17) 8_566 . . . ?
N12 Cd1 N14 C44 -27.2(17) 8_575 . . . ?
N7 Cd1 N14 C44 -117.1(17) . . . . ?
N6 Cd1 N14 C44 60.8(17) . . . . ?
C3 N1 C2 C1 0.0(12) . . . . ?
Cd1 N1 C2 C1 -176.5(6) 8_565 . . . ?
C5 C1 C2 N1 1.5(13) . . . . ?
C2 N1 C3 C4 -0.7(12) . . . . ?
Cd1 N1 C3 C4 175.7(6) 8_565 . . . ?
N1 C3 C4 C5 -0.1(13) . . . . ?
C2 C1 C5 C4 -2.3(12) . . . . ?
C2 C1 C5 C6 177.6(7) . . . . ?
C3 C4 C5 C1 1.6(12) . . . . ?
C3 C4 C5 C6 -178.2(7) . . . . ?
C1 C5 C6 C9 45.4(11) . . . . ?
C4 C5 C6 C9 -134.8(9) . . . . ?
C1 C5 C6 C7 -132.0(8) . . . . ?
C4 C5 C6 C7 47.8(11) . . . . ?
N2 N3 C7 C6 1.6(8) . . . . ?
N2 N3 C7 C8 -177.8(6) . . . . ?
C9 C6 C7 N3 -1.4(8) . . . . ?
C5 C6 C7 N3 176.6(6) . . . . ?
C9 C6 C7 C8 177.9(7) . . . . ?
C5 C6 C7 C8 -4.2(13) . . . . ?
N3 N2 C9 C6 0.4(8) . . . . ?
C11 N2 C9 C6 -177.4(6) . . . . ?
N3 N2 C9 C10 178.5(7) . . . . ?
C11 N2 C9 C10 0.7(12) . . . . ?
C7 C6 C9 N2 0.5(8) . . . . ?
C5 C6 C9 N2 -177.3(7) . . . . ?
C7 C6 C9 C10 -177.3(9) . . . . ?
C5 C6 C9 C10 4.9(14) . . . . ?
N3 N2 C11 N4 81.0(8) . . . . ?
C9 N2 C11 N4 -101.3(9) . . . . ?
C12 N4 C11 N2 -96.4(9) . . . . ?
N5 N4 C11 N2 80.0(8) . . . . ?
N5 N4 C12 C14 0.4(9) . . . . ?
C11 N4 C12 C14 176.9(6) . . . . ?
N5 N4 C12 C13 -179.8(8) . . . . ?
C11 N4 C12 C13 -3.2(12) . . . . ?
N4 C12 C14 C15 -0.1(8) . . . . ?
C13 C12 C14 C15 -179.9(9) . . . . ?
N4 C12 C14 C17 -178.8(7) . . . . ?
C13 C12 C14 C17 1.4(14) . . . . ?
N4 N5 C15 C14 0.4(8) . . . . ?
N4 N5 C15 C16 -177.3(7) . . . . ?
C12 C14 C15 N5 -0.2(9) . . . . ?
C17 C14 C15 N5 178.5(7) . . . . ?
C12 C14 C15 C16 177.2(8) . . . . ?
C17 C14 C15 C16 -4.1(13) . . . . ?
C12 C14 C17 C21 -56.6(12) . . . . ?
C15 C14 C17 C21 125.0(9) . . . . ?
C12 C14 C17 C18 120.2(9) . . . . ?
C15 C14 C17 C18 -58.2(12) . . . . ?
C21 C17 C18 C19 -1.0(13) . . . . ?
C14 C17 C18 C19 -177.9(8) . . . . ?
C20 N6 C19 C18 0.1(13) . . . . ?
Cd1 N6 C19 C18 179.3(7) . . . . ?
C17 C18 C19 N6 0.3(14) . . . . ?
C19 N6 C20 C21 0.2(13) . . . . ?
Cd1 N6 C20 C21 -178.9(7) . . . . ?
C18 C17 C21 C20 1.3(13) . . . . ?
C14 C17 C21 C20 178.2(8) . . . . ?
N6 C20 C21 C17 -1.0(15) . . . . ?
C24 N7 C23 C22 -1.1(14) . . . . ?
Cd1 N7 C23 C22 179.4(7) . . . . ?
C26 C22 C23 N7 0.0(15) . . . . ?
C23 N7 C24 C25 2.4(13) . . . . ?
Cd1 N7 C24 C25 -178.1(6) . . . . ?
N7 C24 C25 C26 -2.5(13) . . . . ?
C23 C22 C26 C25 0.0(13) . . . . ?
C23 C22 C26 C27 179.6(8) . . . . ?
C24 C25 C26 C22 1.2(13) . . . . ?
C24 C25 C26 C27 -178.5(8) . . . . ?
C22 C26 C27 C30 -46.7(12) . . . . ?
C25 C26 C27 C30 133.0(9) . . . . ?
C22 C26 C27 C28 132.6(9) . . . . ?
C25 C26 C27 C28 -47.7(12) . . . . ?
N8 N9 C28 C27 -1.6(8) . . . . ?
N8 N9 C28 C29 178.4(6) . . . . ?
C30 C27 C28 N9 0.4(8) . . . . ?
C26 C27 C28 N9 -179.1(7) . . . . ?
C30 C27 C28 C29 -179.5(8) . . . . ?
C26 C27 C28 C29 1.0(13) . . . . ?
N9 N8 C30 C27 -2.1(8) . . . . ?
C32 N8 C30 C27 177.9(6) . . . . ?
N9 N8 C30 C31 -177.7(7) . . . . ?
C32 N8 C30 C31 2.3(12) . . . . ?
C28 C27 C30 N8 1.0(8) . . . . ?
C26 C27 C30 N8 -179.6(7) . . . . ?
C28 C27 C30 C31 176.1(8) . . . . ?
C26 C27 C30 C31 -4.4(14) . . . . ?
C30 N8 C32 N10 101.0(9) . . . . ?
N9 N8 C32 N10 -79.0(8) . . . . ?
C33 N10 C32 N8 100.0(9) . . . . ?
N11 N10 C32 N8 -77.6(8) . . . . ?
N11 N10 C33 C35 0.3(9) . . . . ?
C32 N10 C33 C35 -177.4(7) . . . . ?
N11 N10 C33 C34 179.7(8) . . . . ?
C32 N10 C33 C34 2.0(13) . . . . ?
N10 C33 C35 C36 0.1(8) . . . . ?
C34 C33 C35 C36 -179.3(10) . . . . ?
N10 C33 C35 C38 175.0(7) . . . . ?
C34 C33 C35 C38 -4.4(15) . . . . ?
N10 N11 C36 C35 0.6(8) . . . . ?
N10 N11 C36 C37 176.2(6) . . . . ?
C33 C35 C36 N11 -0.4(9) . . . . ?
C38 C35 C36 N11 -175.4(7) . . . . ?
C33 C35 C36 C37 -175.4(8) . . . . ?
C38 C35 C36 C37 9.5(13) . . . . ?
C33 C35 C38 C42 -123.1(10) . . . . ?
C36 C35 C38 C42 50.8(12) . . . . ?
C33 C35 C38 C39 55.9(12) . . . . ?
C36 C35 C38 C39 -130.2(9) . . . . ?
C42 C38 C39 C40 0.2(14) . . . . ?
C35 C38 C39 C40 -178.8(8) . . . . ?
C41 N12 C40 C39 -1.3(14) . . . . ?
Cd1 N12 C40 C39 -178.3(7) 8_576 . . . ?
C38 C39 C40 N12 0.7(15) . . . . ?
C40 N12 C41 C42 1.2(14) . . . . ?
Cd1 N12 C41 C42 178.4(7) 8_576 . . . ?
C39 C38 C42 C41 -0.3(14) . . . . ?
C35 C38 C42 C41 178.7(8) . . . . ?
N12 C41 C42 C38 -0.4(15) . . . . ?
